data_2224915
loop_
_publ_author_name
'Hemamalini, Madhukar'
'Fun, Hoong-Kun'

_publ_section_title
;
 2,3-Diaminopyridinium benzoate benzoic acid solvate
;
_journal_coeditor_code CI5016
_journal_issue 2
_journal_name_full 'Acta Crystallographica Section E'
_journal_page_first o479
_journal_page_last o480
_journal_paper_doi 10.1107/S1600536810001443
_journal_volume 66
_journal_year 2010
_chemical_formula_iupac 'C5 H8 N3 +, C7 H5 O2 -, C7 H6 O2'
_chemical_formula_moiety 'C5 H8 N3 +, C7 H5 O2 -, C7 H6 O2'
_chemical_formula_sum 'C19 H19 N3 O4'
_chemical_formula_weight 353.37
_chemical_name_systematic
;
2,3-Diaminopyridinium benzoate benzoic acid solvate
;
_space_group_IT_number 14
_symmetry_cell_setting monoclinic
_symmetry_space_group_name_Hall '-P 2ybc'
_symmetry_space_group_name_H-M 'P 1 21/c 1'
_atom_sites_solution_hydrogens geom
_atom_sites_solution_primary direct
_atom_sites_solution_secondary difmap
_audit_creation_method SHELXL-97
_cell_angle_alpha 90.00
_cell_angle_beta 96.3450(10)
_cell_angle_gamma 90.00
_cell_formula_units_Z 4
_cell_length_a 12.5822(2)
_cell_length_b 11.08260(10)
_cell_length_c 12.5615(2)
_cell_measurement_reflns_used 9414
_cell_measurement_temperature 110.00(10)
_cell_measurement_theta_max 30.04
_cell_measurement_theta_min 2.46
_cell_volume 1740.89(4)
_computing_cell_refinement 'SAINT (Bruker, 2009)'
_computing_data_collection 'APEX2 (Bruker, 2009)'
_computing_data_reduction 'SAINT (Bruker, 2009)'
_computing_molecular_graphics 'SHELXTL (Sheldrick, 2008)'
_computing_publication_material 'SHELXTL (Sheldrick, 2008) and PLATON (Spek, 2009)'
_computing_structure_refinement 'SHELXL97 (Sheldrick, 2008)'
_computing_structure_solution 'SHELXS97 (Sheldrick, 2008)'
_diffrn_ambient_temperature 110.00(10)
_diffrn_measured_fraction_theta_full 0.999
_diffrn_measured_fraction_theta_max 0.999
_diffrn_measurement_device_type
;
Bruker SMART APEXII CCD area-detector diffractometer
;
_diffrn_measurement_method '\f and \w scans'
_diffrn_radiation_monochromator graphite
_diffrn_radiation_source 'fine-focus sealed tube'
_diffrn_radiation_type MoK\a
_diffrn_radiation_wavelength 0.71073
_diffrn_reflns_av_R_equivalents 0.0373
_diffrn_reflns_av_sigmaI/netI 0.0286
_diffrn_reflns_limit_h_max 16
_diffrn_reflns_limit_h_min -17
_diffrn_reflns_limit_k_max 15
_diffrn_reflns_limit_k_min -15
_diffrn_reflns_limit_l_max 17
_diffrn_reflns_limit_l_min -17
_diffrn_reflns_number 36881
_diffrn_reflns_theta_full 30.07
_diffrn_reflns_theta_max 30.07
_diffrn_reflns_theta_min 1.63
_diffrn_standards_number 0
_exptl_absorpt_coefficient_mu 0.096
_exptl_absorpt_correction_T_max 0.9875
_exptl_absorpt_correction_T_min 0.9640
_exptl_absorpt_correction_type multi-scan
_exptl_absorpt_process_details '(SADABS; Bruker, 2009)'
_exptl_crystal_colour orange
_exptl_crystal_density_diffrn 1.348
_exptl_crystal_density_method 'not measured'
_exptl_crystal_description Block
_exptl_crystal_F_000 744
_exptl_crystal_size_max 0.383
_exptl_crystal_size_mid 0.184
_exptl_crystal_size_min 0.131
_refine_diff_density_max 0.317
_refine_diff_density_min -0.219
_refine_ls_extinction_method none
_refine_ls_goodness_of_fit_ref 1.047
_refine_ls_hydrogen_treatment mixed
_refine_ls_matrix_type full
_refine_ls_number_parameters 259
_refine_ls_number_reflns 5104
_refine_ls_number_restraints 0
_refine_ls_restrained_S_all 1.047
_refine_ls_R_factor_all 0.0647
_refine_ls_R_factor_gt 0.0441
_refine_ls_shift/su_max 0.001
_refine_ls_shift/su_max_lt 0.001
_refine_ls_shift/su_mean 0.000
_refine_ls_structure_factor_coef Fsqd
_refine_ls_weighting_details 'calc w=1/[\s^2^(Fo^2^)+(0.0464P)^2^+0.4367P] where P=(Fo^2^+2Fc^2^)/3'
_refine_ls_weighting_scheme calc
_refine_ls_wR_factor_gt 0.1004
_refine_ls_wR_factor_ref 0.1105
_reflns_number_gt 3848
_reflns_number_total 5104
_reflns_threshold_expression I>2\s(I)
_cod_data_source_file ci5016.cif
_cod_data_source_block I
_cod_depositor_comments
;
The following automatic conversions were performed:
'_symmetry_cell_setting' value 'Monoclinic' changed to 'monoclinic'
according to '/home/saulius/struct/CIF-dictionaries/cif_core.dic'
dictionary named 'cif_core.dic' version 2.4.1 from 2010-06-29.

Automatic conversion script
Id: cif_fix_enum 1527 2010-12-29 10:47:43Z saulius 

The following automatic conversions were performed:

'_symmetry_cell_setting' value 'Monoclinic' changed to 'monoclinic'
according to /home/saulius/struct/CIF-dictionaries/cif_core.dic
dictionary named 'cif_core.dic' version 2.4.1 from 2010-06-29.

Automatic conversion script
Id: cif_fix_values 1715 2011-07-08 13:25:40Z adriana 
;
_cod_original_sg_symbol_H-M 'P 21/c'
_cod_database_code 2224915
_cod_database_fobs_code 2224915

loop_
_symmetry_equiv_pos_as_xyz
'x, y, z'
'-x, y+1/2, -z+1/2'
'-x, -y, -z'
'x, -y-1/2, z-1/2'

loop_
_atom_site_type_symbol
_atom_site_label
_atom_site_fract_x
_atom_site_fract_y
_atom_site_fract_z
_atom_site_U_iso_or_equiv
_atom_site_adp_type
_atom_site_calc_flag
_atom_site_refinement_flags
_atom_site_occupancy
_atom_site_disorder_assembly
_atom_site_disorder_group
O O1A 0.85851(7) 0.85383(8) 0.03377(7) 0.0290(2) Uani d . 1 . .
O O2A 0.95927(7) 0.88574(8) -0.09759(6) 0.02659(19) Uani d . 1 . .
C C1A 0.74939(10) 1.07373(11) -0.01140(9) 0.0281(3) Uani d . 1 . .
H H1AA 0.7494 1.0434 0.0576 0.034 Uiso calc R 1 . .
C C2A 0.68601(11) 1.17233(12) -0.04363(11) 0.0335(3) Uani d . 1 . .
H H2AA 0.6455 1.2097 0.0045 0.040 Uiso calc R 1 . .
C C3A 0.68306(10) 1.21522(12) -0.14752(11) 0.0336(3) Uani d . 1 . .
H H3AA 0.6393 1.2801 -0.1697 0.040 Uiso calc R 1 . .
C C4A 0.74514(11) 1.16156(13) -0.21788(10) 0.0348(3) Uani d . 1 . .
H H4AA 0.7426 1.1899 -0.2878 0.042 Uiso calc R 1 . .
C C5A 0.81149(10) 1.06528(11) -0.18501(9) 0.0274(3) Uani d . 1 . .
H H5AA 0.8549 1.0312 -0.2322 0.033 Uiso calc R 1 . .
C C6A 0.81306(9) 1.01987(10) -0.08187(8) 0.0214(2) Uani d . 1 . .
C C7A 0.88181(9) 0.91288(10) -0.04745(8) 0.0222(2) Uani d . 1 . .
N N1 1.05200(8) 0.68618(9) 0.02224(8) 0.0237(2) Uani d . 1 . .
N N2 0.98632(9) 0.70123(10) 0.18620(9) 0.0278(2) Uani d . 1 . .
N N3 1.10673(10) 0.49546(11) 0.25569(9) 0.0336(3) Uani d . 1 . .
C C8 1.04742(9) 0.64369(10) 0.12201(9) 0.0221(2) Uani d . 1 . .
C C9 1.10929(9) 0.53927(10) 0.15432(9) 0.0224(2) Uani d . 1 . .
C C10 1.16824(9) 0.48674(10) 0.08034(9) 0.0244(2) Uani d . 1 . .
H H10A 1.2080 0.4177 0.0992 0.029 Uiso calc R 1 . .
C C11 1.16949(10) 0.53516(11) -0.02261(9) 0.0268(3) Uani d . 1 . .
H H11A 1.2101 0.4992 -0.0714 0.032 Uiso calc R 1 . .
C C12 1.11068(10) 0.63515(11) -0.05016(9) 0.0264(3) Uani d . 1 . .
H H12A 1.1106 0.6685 -0.1181 0.032 Uiso calc R 1 . .
O O1B 0.69229(8) 0.72978(9) 0.06840(7) 0.0321(2) Uani d . 1 . .
O O2B 0.75274(7) 0.77725(8) 0.23701(7) 0.0310(2) Uani d . 1 . .
C C1B 0.54529(11) 0.56665(13) 0.13724(12) 0.0364(3) Uani d . 1 . .
H H1BA 0.5578 0.5637 0.0657 0.044 Uiso calc R 1 . .
C C2B 0.46748(12) 0.49389(14) 0.17377(15) 0.0485(4) Uani d . 1 . .
H H2BA 0.4281 0.4417 0.1267 0.058 Uiso calc R 1 . .
C C3B 0.44829(13) 0.49857(14) 0.27941(15) 0.0501(4) Uani d . 1 . .
H H3BA 0.3953 0.4503 0.3033 0.060 Uiso calc R 1 . .
C C4B 0.50734(12) 0.57449(14) 0.34983(13) 0.0443(4) Uani d . 1 . .
H H4BA 0.4943 0.5771 0.4212 0.053 Uiso calc R 1 . .
C C5B 0.58609(11) 0.64699(12) 0.31465(10) 0.0315(3) Uani d . 1 . .
H H5BA 0.6264 0.6975 0.3625 0.038 Uiso calc R 1 . .
C C6B 0.60470(9) 0.64412(10) 0.20783(9) 0.0254(2) Uani d . 1 . .
C C7B 0.69011(9) 0.72314(10) 0.17338(9) 0.0235(2) Uani d . 1 . .
H H1OB 0.7482(18) 0.7795(19) 0.0545(17) 0.076(6) Uiso d . 1 . .
H H1N1 1.0151(13) 0.7519(15) 0.0012(13) 0.038(4) Uiso d . 1 . .
H H1N2 0.9746(13) 0.6707(15) 0.2475(14) 0.041(4) Uiso d . 1 . .
H H2N2 0.9452(13) 0.7586(15) 0.1570(13) 0.045(5) Uiso d . 1 . .
H H1N3 1.0666(13) 0.5270(14) 0.3014(13) 0.040(4) Uiso d . 1 . .
H H2N3 1.1455(13) 0.4331(15) 0.2731(12) 0.038(4) Uiso d . 1 . .

loop_
_atom_site_aniso_label
_atom_site_aniso_U_11
_atom_site_aniso_U_22
_atom_site_aniso_U_33
_atom_site_aniso_U_12
_atom_site_aniso_U_13
_atom_site_aniso_U_23
O1A 0.0312(5) 0.0296(5) 0.0266(4) 0.0009(4) 0.0050(3) 0.0098(3)
O2A 0.0266(4) 0.0268(4) 0.0270(4) 0.0029(3) 0.0057(3) 0.0008(3)
C1A 0.0294(6) 0.0309(6) 0.0243(5) 0.0016(5) 0.0045(5) 0.0020(5)
C2A 0.0297(7) 0.0330(7) 0.0385(7) 0.0051(5) 0.0060(5) -0.0029(5)
C3A 0.0282(7) 0.0274(6) 0.0445(7) 0.0048(5) 0.0010(5) 0.0079(5)
C4A 0.0352(7) 0.0379(7) 0.0312(6) 0.0045(6) 0.0031(5) 0.0145(5)
C5A 0.0282(6) 0.0299(6) 0.0246(5) 0.0014(5) 0.0055(5) 0.0051(4)
C6A 0.0208(5) 0.0208(5) 0.0222(5) -0.0029(4) 0.0005(4) 0.0019(4)
C7A 0.0241(6) 0.0219(5) 0.0200(5) -0.0019(4) 0.0000(4) 0.0003(4)
N1 0.0254(5) 0.0207(5) 0.0248(5) 0.0020(4) 0.0018(4) 0.0014(4)
N2 0.0301(6) 0.0265(5) 0.0280(5) 0.0078(4) 0.0082(4) 0.0024(4)
N3 0.0418(7) 0.0340(6) 0.0267(5) 0.0160(5) 0.0113(5) 0.0093(4)
C8 0.0212(5) 0.0208(5) 0.0241(5) -0.0012(4) 0.0019(4) -0.0005(4)
C9 0.0221(6) 0.0214(5) 0.0235(5) -0.0005(4) 0.0018(4) 0.0006(4)
C10 0.0239(6) 0.0212(6) 0.0282(6) 0.0029(4) 0.0029(4) -0.0003(4)
C11 0.0285(6) 0.0280(6) 0.0244(5) 0.0016(5) 0.0060(5) -0.0029(4)
C12 0.0302(6) 0.0279(6) 0.0213(5) -0.0013(5) 0.0041(4) 0.0008(4)
O1B 0.0342(5) 0.0385(5) 0.0237(4) -0.0063(4) 0.0036(4) -0.0013(4)
O2B 0.0313(5) 0.0331(5) 0.0284(4) -0.0075(4) 0.0031(4) -0.0048(4)
C1B 0.0311(7) 0.0323(7) 0.0451(8) -0.0034(6) 0.0011(6) -0.0051(6)
C2B 0.0355(8) 0.0330(8) 0.0760(11) -0.0094(6) 0.0020(8) -0.0029(7)
C3B 0.0364(8) 0.0315(8) 0.0845(12) -0.0028(6) 0.0156(8) 0.0184(8)
C4B 0.0431(9) 0.0413(8) 0.0510(9) 0.0068(7) 0.0166(7) 0.0208(7)
C5B 0.0324(7) 0.0297(6) 0.0326(6) 0.0034(5) 0.0046(5) 0.0074(5)
C6B 0.0230(6) 0.0207(5) 0.0321(6) 0.0033(5) 0.0017(5) 0.0017(4)
C7B 0.0238(6) 0.0214(5) 0.0253(5) 0.0031(4) 0.0026(4) -0.0017(4)

loop_
_atom_type_symbol
_atom_type_description
_atom_type_scat_dispersion_real
_atom_type_scat_dispersion_imag
_atom_type_scat_source
C C 0.0033 0.0016 'International Tables Vol C Tables 4.2.6.8 and 6.1.1.4'
H H 0.0000 0.0000 'International Tables Vol C Tables 4.2.6.8 and 6.1.1.4'
N N 0.0061 0.0033 'International Tables Vol C Tables 4.2.6.8 and 6.1.1.4'
O O 0.0106 0.0060 'International Tables Vol C Tables 4.2.6.8 and 6.1.1.4'

loop_
_geom_angle_atom_site_label_1
_geom_angle_atom_site_label_2
_geom_angle_atom_site_label_3
_geom_angle_site_symmetry_1
_geom_angle_site_symmetry_3
_geom_angle
_geom_angle_publ_flag
C2A C1A C6A . . 120.34(11) ?
C2A C1A H1AA . . 119.8 ?
C6A C1A H1AA . . 119.8 ?
C3A C2A C1A . . 120.00(12) ?
C3A C2A H2AA . . 120.0 ?
C1A C2A H2AA . . 120.0 ?
C4A C3A C2A . . 119.88(12) ?
C4A C3A H3AA . . 120.1 ?
C2A C3A H3AA . . 120.1 ?
C3A C4A C5A . . 120.38(12) ?
C3A C4A H4AA . . 119.8 ?
C5A C4A H4AA . . 119.8 ?
C6A C5A C4A . . 120.13(11) ?
C6A C5A H5AA . . 119.9 ?
C4A C5A H5AA . . 119.9 ?
C5A C6A C1A . . 119.22(11) ?
C5A C6A C7A . . 120.19(10) ?
C1A C6A C7A . . 120.58(10) ?
O2A C7A O1A . . 122.65(11) ?
O2A C7A C6A . . 119.96(10) ?
O1A C7A C6A . . 117.38(10) ?
C8 N1 C12 . . 124.11(11) ?
C8 N1 H1N1 . . 119.3(10) ?
C12 N1 H1N1 . . 116.6(10) ?
C8 N2 H1N2 . . 121.0(11) ?
C8 N2 H2N2 . . 116.6(11) ?
H1N2 N2 H2N2 . . 120.2(15) ?
C9 N3 H1N3 . . 122.8(10) ?
C9 N3 H2N3 . . 116.8(10) ?
H1N3 N3 H2N3 . . 120.3(14) ?
N2 C8 N1 . . 118.79(11) ?
N2 C8 C9 . . 123.18(10) ?
N1 C8 C9 . . 118.03(10) ?
N3 C9 C10 . . 123.18(11) ?
N3 C9 C8 . . 118.97(11) ?
C10 C9 C8 . . 117.84(10) ?
C9 C10 C11 . . 121.42(11) ?
C9 C10 H10A . . 119.3 ?
C11 C10 H10A . . 119.3 ?
C12 C11 C10 . . 119.13(11) ?
C12 C11 H11A . . 120.4 ?
C10 C11 H11A . . 120.4 ?
C11 C12 N1 . . 119.45(11) ?
C11 C12 H12A . . 120.3 ?
N1 C12 H12A . . 120.3 ?
C7B O1B H1OB . . 108.7(13) ?
C2B C1B C6B . . 119.86(14) ?
C2B C1B H1BA . . 120.1 ?
C6B C1B H1BA . . 120.1 ?
C3B C2B C1B . . 120.22(15) ?
C3B C2B H2BA . . 119.9 ?
C1B C2B H2BA . . 119.9 ?
C2B C3B C4B . . 120.18(14) ?
C2B C3B H3BA . . 119.9 ?
C4B C3B H3BA . . 119.9 ?
C3B C4B C5B . . 120.23(15) ?
C3B C4B H4BA . . 119.9 ?
C5B C4B H4BA . . 119.9 ?
C4B C5B C6B . . 119.88(13) ?
C4B C5B H5BA . . 120.1 ?
C6B C5B H5BA . . 120.1 ?
C5B C6B C1B . . 119.62(12) ?
C5B C6B C7B . . 118.18(11) ?
C1B C6B C7B . . 122.19(11) ?
O2B C7B O1B . . 122.94(11) ?
O2B C7B C6B . . 122.38(11) ?
O1B C7B C6B . . 114.68(10) ?

loop_
_geom_bond_atom_site_label_1
_geom_bond_atom_site_label_2
_geom_bond_site_symmetry_2
_geom_bond_distance
_geom_bond_publ_flag
O1A C7A . 1.2733(13) ?
O2A C7A . 1.2541(14) ?
C1A C2A . 1.3866(18) ?
C1A C6A . 1.3922(16) ?
C1A H1AA . 0.93 ?
C2A C3A . 1.3855(19) ?
C2A H2AA . 0.93 ?
C3A C4A . 1.3775(19) ?
C3A H3AA . 0.93 ?
C4A C5A . 1.3891(18) ?
C4A H4AA . 0.93 ?
C5A C6A . 1.3880(15) ?
C5A H5AA . 0.93 ?
C6A C7A . 1.5028(16) ?
N1 C8 . 1.3461(14) ?
N1 C12 . 1.3566(15) ?
N1 H1N1 . 0.888(17) ?
N2 C8 . 1.3358(15) ?
N2 H1N2 . 0.869(17) ?
N2 H2N2 . 0.875(17) ?
N3 C9 . 1.3665(15) ?
N3 H1N3 . 0.878(17) ?
N3 H2N3 . 0.860(17) ?
C8 C9 . 1.4283(16) ?
C9 C10 . 1.3802(16) ?
C10 C11 . 1.4018(16) ?
C10 H10A . 0.93 ?
C11 C12 . 1.3559(17) ?
C11 H11A . 0.93 ?
C12 H12A . 0.93 ?
O1B C7B . 1.3241(14) ?
O1B H1OB . 0.93(2) ?
O2B C7B . 1.2166(14) ?
C1B C2B . 1.385(2) ?
C1B C6B . 1.3913(18) ?
C1B H1BA . 0.93 ?
C2B C3B . 1.376(2) ?
C2B H2BA . 0.93 ?
C3B C4B . 1.377(2) ?
C3B H3BA . 0.93 ?
C4B C5B . 1.3855(19) ?
C4B H4BA . 0.93 ?
C5B C6B . 1.3877(17) ?
C5B H5BA . 0.93 ?
C6B C7B . 1.4873(17) ?

loop_
_geom_hbond_atom_site_label_D
_geom_hbond_atom_site_label_H
_geom_hbond_atom_site_label_A
_geom_hbond_site_symmetry_A
_geom_hbond_distance_DH
_geom_hbond_distance_HA
_geom_hbond_distance_DA
_geom_hbond_angle_DHA
_geom_hbond_publ_flag
O1B H1OB O1A . 0.93(2) 1.66(2) 2.5796(13) 173(2) yes
N1 H1N1 O1A . 0.89(2) 2.35(2) 3.0786(13) 140.0(10) yes
N1 H1N1 O2A . 0.89(2) 2.01(2) 2.8514(13) 158(2) yes
N2 H1N2 O2A 4_576 0.87(2) 2.07(2) 2.9370(14) 173(2) yes
N2 H2N2 O1A . 0.87(2) 2.08(2) 2.9038(14) 157(2) yes
N3 H1N3 O2A 4_576 0.88(2) 2.18(2) 3.0543(15) 175(2) yes
N3 H2N3 O1A 2_745 0.86(2) 2.59(2) 3.0649(14) 116.0(10) yes
N3 H2N3 O2B 2_745 0.86(2) 2.16(2) 2.9912(15) 162.0(10) yes
C10 H10A O2B 2_745 0.93 2.58 3.3375(14) 138 yes

loop_
_geom_torsion_atom_site_label_1
_geom_torsion_atom_site_label_2
_geom_torsion_atom_site_label_3
_geom_torsion_atom_site_label_4
_geom_torsion_site_symmetry_1
_geom_torsion_site_symmetry_2
_geom_torsion_site_symmetry_3
_geom_torsion_site_symmetry_4
_geom_torsion
_geom_torsion_publ_flag
C6A C1A C2A C3A . . . . 2.2(2) ?
C1A C2A C3A C4A . . . . -1.6(2) ?
C2A C3A C4A C5A . . . . -0.6(2) ?
C3A C4A C5A C6A . . . . 2.1(2) ?
C4A C5A C6A C1A . . . . -1.49(18) ?
C4A C5A C6A C7A . . . . 177.79(11) ?
C2A C1A C6A C5A . . . . -0.64(18) ?
C2A C1A C6A C7A . . . . -179.92(11) ?
C5A C6A C7A O2A . . . . 20.53(16) ?
C1A C6A C7A O2A . . . . -160.20(11) ?
C5A C6A C7A O1A . . . . -160.22(11) ?
C1A C6A C7A O1A . . . . 19.05(16) ?
C12 N1 C8 N2 . . . . -179.66(11) ?
C12 N1 C8 C9 . . . . 0.88(17) ?
N2 C8 C9 N3 . . . . -0.17(18) ?
N1 C8 C9 N3 . . . . 179.27(11) ?
N2 C8 C9 C10 . . . . 179.17(11) ?
N1 C8 C9 C10 . . . . -1.39(16) ?
N3 C9 C10 C11 . . . . -179.41(12) ?
C8 C9 C10 C11 . . . . 1.28(17) ?
C9 C10 C11 C12 . . . . -0.60(18) ?
C10 C11 C12 N1 . . . . 0.01(18) ?
C8 N1 C12 C11 . . . . -0.18(18) ?
C6B C1B C2B C3B . . . . 0.4(2) ?
C1B C2B C3B C4B . . . . -0.9(2) ?
C2B C3B C4B C5B . . . . 0.3(2) ?
C3B C4B C5B C6B . . . . 0.7(2) ?
C4B C5B C6B C1B . . . . -1.17(19) ?
C4B C5B C6B C7B . . . . -179.87(11) ?
C2B C1B C6B C5B . . . . 0.6(2) ?
C2B C1B C6B C7B . . . . 179.24(12) ?
C5B C6B C7B O2B . . . . 9.93(17) ?
C1B C6B C7B O2B . . . . -168.74(12) ?
C5B C6B C7B O1B . . . . -170.02(11) ?
C1B C6B C7B O1B . . . . 11.31(17) ?

loop_
_cod_related_entry_id
_cod_related_entry_database
_cod_related_entry_code
1 ChemSpider 30655991
